data_7120243
loop_
_publ_author_name
'Sun, Qiu'
'Xie, peipei'
'Yuan, Dan'
'Xia, Yuanzhi'
'Yao, Yingming'

_publ_section_title
;
 Regioselective addition of C(sp3)--H bonds of alkyl pyridines to olefins
 catalysed by cationic zirconium complexes
;
_journal_name_full 'Chem. Commun.'
_journal_paper_doi 10.1039/C7CC03263C
_journal_year 2017
_chemical_formula_sum 'C11.11 H14 N0.22 O0.44 Zr0.22'
_chemical_formula_weight 178.05
_chemical_name_systematic
; 
 ? 
;
_space_group_IT_number 61
_symmetry_cell_setting orthorhombic
_symmetry_space_group_name_Hall '-P 2ac 2ab'
_symmetry_space_group_name_H-M 'P b c a'
_atom_sites_solution_hydrogens geom
_atom_sites_solution_primary direct
_atom_sites_solution_secondary difmap
_audit_creation_method SHELXL-97
_audit_update_record
;
2017-04-20 deposited with the CCDC.
2017-06-08 downloaded from the CCDC.
;
_cell_angle_alpha 90.00
_cell_angle_beta 90.00
_cell_angle_gamma 90.00
_cell_formula_units_Z 36
_cell_length_a 15.634(3)
_cell_length_b 20.940(4)
_cell_length_c 28.234(6)
_cell_measurement_temperature 223(2)
_cell_volume 9243(3)
_computing_cell_refinement 'Bruker XSCANS'
_computing_data_collection 'Bruker XSCANS'
_computing_data_reduction 'Bruker SHELXTL'
_computing_molecular_graphics 'Bruker SHELXTL'
_computing_publication_material 'Bruker SHELXTL'
_computing_structure_refinement 'SHELXL-97 (Sheldrick, 1997)'
_computing_structure_solution 'SHELXS-97 (Sheldrick, 1990)'
_diffrn_ambient_temperature 223(2)
_diffrn_measured_fraction_theta_full 0.998
_diffrn_measured_fraction_theta_max 0.998
_diffrn_measurement_device_type 'Bruker P4'
_diffrn_measurement_method '\w scans'
_diffrn_radiation_monochromator graphite
_diffrn_radiation_source 'fine-focus sealed tube'
_diffrn_radiation_type MoK\a
_diffrn_radiation_wavelength 0.71073
_diffrn_reflns_av_R_equivalents 0.0326
_diffrn_reflns_av_sigmaI/netI 0.0303
_diffrn_reflns_limit_h_max 18
_diffrn_reflns_limit_h_min -14
_diffrn_reflns_limit_k_max 24
_diffrn_reflns_limit_k_min -24
_diffrn_reflns_limit_l_max 32
_diffrn_reflns_limit_l_min -33
_diffrn_reflns_number 32681
_diffrn_reflns_theta_full 25.00
_diffrn_reflns_theta_max 25.00
_diffrn_reflns_theta_min 3.17
_exptl_absorpt_coefficient_mu 0.274
_exptl_absorpt_correction_T_max 0.9472
_exptl_absorpt_correction_T_min 0.8751
_exptl_absorpt_correction_type none
_exptl_crystal_density_diffrn 1.152
_exptl_crystal_density_method 'not measured'
_exptl_crystal_F_000 3408
_exptl_crystal_size_max 0.50
_exptl_crystal_size_mid 0.30
_exptl_crystal_size_min 0.20
_refine_diff_density_max 0.696
_refine_diff_density_min -0.400
_refine_diff_density_rms 0.061
_refine_ls_extinction_method none
_refine_ls_goodness_of_fit_ref 1.188
_refine_ls_hydrogen_treatment mixed
_refine_ls_matrix_type full
_refine_ls_number_parameters 493
_refine_ls_number_reflns 8122
_refine_ls_number_restraints 12
_refine_ls_restrained_S_all 1.200
_refine_ls_R_factor_all 0.0606
_refine_ls_R_factor_gt 0.0430
_refine_ls_shift/su_max 0.002
_refine_ls_shift/su_mean 0.000
_refine_ls_structure_factor_coef Fsqd
_refine_ls_weighting_details 'calc w=1/[\s^2^(Fo^2^)+(0.0450P)^2^+4.4091P] where P=(Fo^2^+2Fc^2^)/3'
_refine_ls_weighting_scheme calc
_refine_ls_wR_factor_gt 0.1060
_refine_ls_wR_factor_ref 0.1122
_reflns_number_gt 6348
_reflns_number_total 8122
_reflns_threshold_expression >2sigma(I)
_cod_data_source_file c7cc03263c2.cif
_cod_data_source_block g140509d
_cod_depositor_comments
;
The following automatic conversions were performed:

'_symmetry_cell_setting' value 'Orthorhombic' changed to
'orthorhombic' according to
/home/data/users/saulius/crontab/automatic-downloads/rss-feeds/RSC/lib/dictionaries/cif_core.dic
dictionary named 'cif_core.dic' version 2.4.2 from 2011-04-26.

Automatic conversion script
Id: cif_fix_values 4973 2017-02-22 13:04:09Z antanas 
;
_cod_original_sg_symbol_H-M Pbca
_cod_database_code 7120243

loop_
_symmetry_equiv_pos_as_xyz
'x, y, z'
'-x+1/2, -y, z+1/2'
'-x, y+1/2, -z+1/2'
'x+1/2, -y+1/2, -z'
'-x, -y, -z'
'x-1/2, y, -z-1/2'
'x, -y-1/2, z-1/2'
'-x-1/2, y-1/2, z'

loop_
_atom_site_label
_atom_site_type_symbol
_atom_site_fract_x
_atom_site_fract_y
_atom_site_fract_z
_atom_site_U_iso_or_equiv
_atom_site_adp_type
_atom_site_occupancy
_atom_site_symmetry_multiplicity
_atom_site_calc_flag
_atom_site_refinement_flags
_atom_site_disorder_assembly
_atom_site_disorder_group
Zr1 Zr 0.279330(15) 0.139982(11) 1.027187(9) 0.02902(10) Uani 1 1 d . . .
O1 O 0.20996(10) 0.12927(8) 1.08600(6) 0.0317(4) Uani 1 1 d . . .
O2 O 0.30152(12) 0.15168(9) 0.95811(7) 0.0363(4) Uani 1 1 d . . .
N1 N 0.13884(13) 0.16913(9) 0.99905(7) 0.0277(5) Uani 1 1 d . . .
C1 C 0.13010(16) 0.13080(12) 1.10484(9) 0.0307(6) Uani 1 1 d . . .
C2 C 0.06727(16) 0.16384(12) 1.07963(9) 0.0291(6) Uani 1 1 d . . .
C3 C -0.01672(18) 0.16466(13) 1.09549(9) 0.0364(6) Uani 1 1 d . . .
H3 H -0.0585 0.1858 1.0774 0.044 Uiso 1 1 calc R . .
C4 C -0.04033(18) 0.13506(14) 1.13737(10) 0.0410(7) Uani 1 1 d . . .
C5 C 0.02434(18) 0.10501(14) 1.16262(10) 0.0421(7) Uani 1 1 d . . .
H5 H 0.0097 0.0857 1.1916 0.051 Uiso 1 1 calc R . .
C6 C 0.10912(17) 0.10149(13) 1.14820(9) 0.0362(6) Uani 1 1 d . . .
C7 C -0.1314(2) 0.13737(17) 1.15722(12) 0.0559(9) Uani 1 1 d . . .
C8 C -0.1948(2) 0.1631(2) 1.12120(16) 0.0875(14) Uani 1 1 d . . .
H8A H -0.1948 0.1358 1.0934 0.131 Uiso 1 1 calc R . .
H8B H -0.1785 0.2061 1.1122 0.131 Uiso 1 1 calc R . .
H8C H -0.2516 0.1637 1.1350 0.131 Uiso 1 1 calc R . .
C9 C -0.1602(2) 0.07019(19) 1.17194(14) 0.0766(11) Uani 1 1 d . . .
H9A H -0.2187 0.0719 1.1832 0.115 Uiso 1 1 calc R . .
H9B H -0.1233 0.0545 1.1970 0.115 Uiso 1 1 calc R . .
H9C H -0.1567 0.0417 1.1449 0.115 Uiso 1 1 calc R . .
C10 C -0.1318(3) 0.1814(2) 1.20102(14) 0.0850(13) Uani 1 1 d . . .
H10A H -0.1896 0.1849 1.2132 0.127 Uiso 1 1 calc R . .
H10B H -0.1112 0.2235 1.1921 0.127 Uiso 1 1 calc R . .
H10C H -0.0948 0.1637 1.2253 0.127 Uiso 1 1 calc R . .
C11 C 0.1760(2) 0.06641(15) 1.17852(10) 0.0466(7) Uani 1 1 d . . .
C12 C 0.1398(3) 0.0438(2) 1.22625(11) 0.0747(12) Uani 1 1 d . . .
H12A H 0.1183 0.0803 1.2438 0.112 Uiso 1 1 calc R . .
H12B H 0.1847 0.0232 1.2443 0.112 Uiso 1 1 calc R . .
H12C H 0.0937 0.0138 1.2208 0.112 Uiso 1 1 calc R . .
C13 C 0.2509(2) 0.11199(17) 1.18935(11) 0.0572(9) Uani 1 1 d . . .
H13A H 0.2763 0.1264 1.1599 0.086 Uiso 1 1 calc R . .
H13B H 0.2936 0.0897 1.2080 0.086 Uiso 1 1 calc R . .
H13C H 0.2299 0.1486 1.2070 0.086 Uiso 1 1 calc R . .
C14 C 0.2068(2) 0.00716(15) 1.15156(12) 0.0552(9) Uani 1 1 d . . .
H14A H 0.1600 -0.0229 1.1484 0.083 Uiso 1 1 calc R . .
H14B H 0.2534 -0.0127 1.1688 0.083 Uiso 1 1 calc R . .
H14C H 0.2266 0.0196 1.1203 0.083 Uiso 1 1 calc R . .
C15 C 0.08960(16) 0.11525(12) 0.97952(8) 0.0286(6) Uani 1 1 d . . .
C16 C 0.00906(19) 0.12393(14) 0.96094(11) 0.0431(7) Uani 1 1 d . . .
H16 H -0.0177 0.1640 0.9631 0.052 Uiso 1 1 calc R . .
C17 C -0.0324(2) 0.07365(16) 0.93909(11) 0.0520(8) Uani 1 1 d . . .
H17 H -0.0874 0.0799 0.9265 0.062 Uiso 1 1 calc R . .
C18 C 0.0054(2) 0.01481(15) 0.93544(11) 0.0504(8) Uani 1 1 d . . .
H18 H -0.0231 -0.0189 0.9202 0.060 Uiso 1 1 calc R . .
C19 C 0.0849(2) 0.00578(14) 0.95426(12) 0.0512(8) Uani 1 1 d . . .
H19 H 0.1111 -0.0345 0.9522 0.061 Uiso 1 1 calc R . .
C20 C 0.12726(18) 0.05595(13) 0.97659(10) 0.0409(7) Uani 1 1 d . . .
H20 H 0.1818 0.0493 0.9897 0.049 Uiso 1 1 calc R . .
C21 C 0.26380(18) 0.15980(13) 0.91532(9) 0.0360(6) Uani 1 1 d . . .
C22 C 0.18477(17) 0.19140(13) 0.91516(9) 0.0355(6) Uani 1 1 d . . .
C23 C 0.1392(2) 0.19779(15) 0.87370(10) 0.0481(8) Uani 1 1 d . . .
H23 H 0.0860 0.2187 0.8743 0.058 Uiso 1 1 calc R . .
C24 C 0.1697(2) 0.17435(19) 0.83134(11) 0.0621(9) Uani 1 1 d . A .
C25 C 0.2504(3) 0.14679(18) 0.83210(12) 0.0629(10) Uani 1 1 d . . .
H25 H 0.2736 0.1330 0.8031 0.075 Uiso 1 1 calc R . .
C26 C 0.2993(2) 0.13822(15) 0.87271(11) 0.0484(8) Uani 1 1 d . . .
C27 C 0.1152(3) 0.1787(3) 0.78563(13) 0.1002(17) Uani 1 1 d D . .
C28 C 0.3870(2) 0.10638(18) 0.87084(12) 0.0620(9) Uani 1 1 d . . .
C29 C 0.4150(3) 0.0904(3) 0.81994(15) 0.1037(16) Uani 1 1 d . . .
H29A H 0.3757 0.0596 0.8064 0.156 Uiso 1 1 calc R . .
H29B H 0.4723 0.0726 0.8204 0.156 Uiso 1 1 calc R . .
H29C H 0.4146 0.1290 0.8010 0.156 Uiso 1 1 calc R . .
C30 C 0.4543(2) 0.1511(2) 0.89221(15) 0.0762(12) Uani 1 1 d . . .
H30A H 0.4593 0.1891 0.8728 0.114 Uiso 1 1 calc R . .
H30B H 0.5091 0.1294 0.8933 0.114 Uiso 1 1 calc R . .
H30C H 0.4373 0.1630 0.9240 0.114 Uiso 1 1 calc R . .
C31 C 0.3830(3) 0.04304(18) 0.89805(15) 0.0828(13) Uani 1 1 d . . .
H31A H 0.3638 0.0510 0.9302 0.124 Uiso 1 1 calc R . .
H31B H 0.4394 0.0237 0.8987 0.124 Uiso 1 1 calc R . .
H31C H 0.3432 0.0144 0.8824 0.124 Uiso 1 1 calc R . .
C32 C 0.33591(19) 0.04017(13) 1.03174(11) 0.0415(7) Uani 1 1 d . . .
H32A H 0.3028 0.0112 1.0519 0.050 Uiso 1 1 calc R . .
H32B H 0.3467 0.0208 1.0007 0.050 Uiso 1 1 calc R . .
C33 C 0.41328(19) 0.06457(13) 1.05461(12) 0.0464(8) Uani 1 1 d . . .
C34 C 0.4810(2) 0.08937(15) 1.02791(15) 0.0619(10) Uani 1 1 d . . .
H34 H 0.4802 0.0857 0.9947 0.074 Uiso 1 1 calc R . .
C35 C 0.5490(3) 0.11915(19) 1.0499(2) 0.0859(14) Uani 1 1 d . . .
H35 H 0.5949 0.1342 1.0315 0.103 Uiso 1 1 calc R . .
C36 C 0.5506(3) 0.1270(2) 1.0978(2) 0.0897(16) Uani 1 1 d . . .
H36 H 0.5961 0.1490 1.1122 0.108 Uiso 1 1 calc R . .
C37 C 0.4860(2) 0.10287(18) 1.12472(17) 0.0753(12) Uani 1 1 d . . .
H37 H 0.4879 0.1073 1.1578 0.090 Uiso 1 1 calc R . .
C38 C 0.4179(2) 0.07202(15) 1.10394(13) 0.0551(8) Uani 1 1 d . . .
H38 H 0.3739 0.0557 1.1231 0.066 Uiso 1 1 calc R . .
C39 C 0.36504(18) 0.22119(13) 1.05185(12) 0.0435(7) Uani 1 1 d . . .
H39A H 0.3954 0.2088 1.0808 0.052 Uiso 1 1 calc R . .
H39B H 0.4075 0.2312 1.0274 0.052 Uiso 1 1 calc R . .
C40 C 0.31063(17) 0.27735(12) 1.06104(10) 0.0367(6) Uani 1 1 d . . .
C41 C 0.2690(2) 0.28599(15) 1.10441(11) 0.0527(8) Uani 1 1 d . . .
H41 H 0.2794 0.2572 1.1293 0.063 Uiso 1 1 calc R . .
C42 C 0.2127(2) 0.33613(17) 1.11128(14) 0.0645(10) Uani 1 1 d . . .
H42 H 0.1850 0.3408 1.1406 0.077 Uiso 1 1 calc R . .
C43 C 0.1970(2) 0.37895(15) 1.07577(16) 0.0637(10) Uani 1 1 d . . .
H43 H 0.1581 0.4126 1.0805 0.076 Uiso 1 1 calc R . .
C44 C 0.2381(2) 0.37262(15) 1.03351(13) 0.0514(8) Uani 1 1 d . . .
H44 H 0.2285 0.4026 1.0093 0.062 Uiso 1 1 calc R . .
C45 C 0.29356(18) 0.32246(13) 1.02614(11) 0.0413(7) Uani 1 1 d . . .
H45 H 0.3207 0.3186 0.9966 0.050 Uiso 1 1 calc R . .
C46 C 0.09196(17) 0.20333(12) 1.03770(8) 0.0304(6) Uani 1 1 d . . .
H46A H 0.1278 0.2387 1.0487 0.036 Uiso 1 1 calc R . .
H46B H 0.0399 0.2219 1.0242 0.036 Uiso 1 1 calc R . .
C47 C 0.15176(17) 0.21812(12) 0.96046(9) 0.0318(6) Uani 1 1 d . . .
H47A H 0.0970 0.2394 0.9543 0.038 Uiso 1 1 calc R . .
H47B H 0.1919 0.2506 0.9718 0.038 Uiso 1 1 calc R . .
C48 C 0.0389(7) 0.1352(5) 0.7958(4) 0.128(4) Uiso 0.50 1 d PD A 1
H48A H 0.0088 0.1505 0.8236 0.193 Uiso 0.50 1 calc PR A 1
H48B H 0.0589 0.0920 0.8014 0.193 Uiso 0.50 1 calc PR A 1
H48C H 0.0004 0.1355 0.7688 0.193 Uiso 0.50 1 calc PR A 1
C49 C 0.0859(8) 0.2470(5) 0.7795(4) 0.131(4) Uiso 0.50 1 d PD A 1
H49A H 0.0576 0.2612 0.8082 0.197 Uiso 0.50 1 calc PR A 1
H49B H 0.0463 0.2496 0.7531 0.197 Uiso 0.50 1 calc PR A 1
H49C H 0.1350 0.2741 0.7733 0.197 Uiso 0.50 1 calc PR A 1
C50 C 0.1589(8) 0.1606(7) 0.7436(4) 0.147(5) Uiso 0.50 1 d PD A 1
H50A H 0.1768 0.1164 0.7460 0.221 Uiso 0.50 1 calc PR A 1
H50B H 0.2087 0.1876 0.7393 0.221 Uiso 0.50 1 calc PR A 1
H50C H 0.1210 0.1655 0.7166 0.221 Uiso 0.50 1 calc PR A 1
C48' C 0.0249(6) 0.1941(5) 0.7908(4) 0.110(3) Uiso 0.50 1 d PD A 2
H48D H 0.0188 0.2331 0.8089 0.165 Uiso 0.50 1 calc PR A 2
H48E H -0.0040 0.1594 0.8071 0.165 Uiso 0.50 1 calc PR A 2
H48F H -0.0004 0.1999 0.7597 0.165 Uiso 0.50 1 calc PR A 2
C49' C 0.1574(8) 0.2239(6) 0.7506(4) 0.135(4) Uiso 0.50 1 d PD A 2
H49D H 0.2172 0.2126 0.7470 0.203 Uiso 0.50 1 calc PR A 2
H49E H 0.1529 0.2674 0.7622 0.203 Uiso 0.50 1 calc PR A 2
H49F H 0.1289 0.2206 0.7201 0.203 Uiso 0.50 1 calc PR A 2
C50' C 0.1255(7) 0.1158(4) 0.7557(4) 0.112(3) Uiso 0.50 1 d PD A 2
H50D H 0.1856 0.1047 0.7535 0.167 Uiso 0.50 1 calc PR A 2
H50E H 0.1026 0.1226 0.7241 0.167 Uiso 0.50 1 calc PR A 2
H50F H 0.0945 0.0813 0.7710 0.167 Uiso 0.50 1 calc PR A 2

loop_
_atom_site_aniso_label
_atom_site_aniso_U_11
_atom_site_aniso_U_22
_atom_site_aniso_U_33
_atom_site_aniso_U_23
_atom_site_aniso_U_13
_atom_site_aniso_U_12
Zr1 0.02527(15) 0.02567(15) 0.03611(16) 0.00175(11) -0.00001(11) -0.00040(10)
O1 0.0276(9) 0.0345(10) 0.0328(9) 0.0012(8) -0.0024(8) -0.0006(7)
O2 0.0323(10) 0.0381(11) 0.0384(10) 0.0036(8) 0.0054(9) 0.0019(8)
N1 0.0303(12) 0.0231(11) 0.0296(11) 0.0003(9) 0.0017(9) -0.0002(9)
C1 0.0316(14) 0.0290(14) 0.0314(13) -0.0041(11) -0.0007(12) -0.0032(11)
C2 0.0313(14) 0.0282(13) 0.0279(12) -0.0044(11) -0.0005(12) -0.0006(11)
C3 0.0348(15) 0.0405(15) 0.0339(14) -0.0032(12) -0.0009(13) 0.0042(12)
C4 0.0380(16) 0.0482(17) 0.0367(15) -0.0014(13) 0.0093(13) 0.0016(13)
C5 0.0462(17) 0.0506(18) 0.0295(14) 0.0029(13) 0.0061(13) -0.0024(14)
C6 0.0384(15) 0.0400(16) 0.0302(13) -0.0003(12) -0.0024(12) -0.0046(12)
C7 0.0409(18) 0.074(2) 0.0523(19) 0.0096(17) 0.0187(16) 0.0033(16)
C8 0.0337(19) 0.132(4) 0.096(3) 0.037(3) 0.020(2) 0.015(2)
C9 0.053(2) 0.094(3) 0.083(3) 0.017(2) 0.023(2) -0.011(2)
C10 0.077(3) 0.099(3) 0.079(3) -0.014(2) 0.042(2) 0.007(2)
C11 0.0483(18) 0.060(2) 0.0320(15) 0.0073(14) -0.0064(14) -0.0007(15)
C12 0.071(3) 0.111(3) 0.0417(18) 0.027(2) -0.0069(19) 0.004(2)
C13 0.0558(19) 0.074(2) 0.0419(17) -0.0045(17) -0.0195(16) 0.0023(18)
C14 0.058(2) 0.0497(19) 0.057(2) 0.0149(16) -0.0124(17) 0.0021(16)
C15 0.0289(14) 0.0287(13) 0.0282(13) 0.0005(11) 0.0021(11) -0.0033(11)
C16 0.0368(16) 0.0361(16) 0.0565(18) -0.0070(13) -0.0036(14) 0.0029(13)
C17 0.0366(17) 0.060(2) 0.060(2) -0.0126(17) -0.0109(15) -0.0055(15)
C18 0.0504(19) 0.0468(18) 0.0540(19) -0.0173(15) 0.0013(16) -0.0130(15)
C19 0.053(2) 0.0319(16) 0.068(2) -0.0132(15) 0.0000(17) 0.0001(14)
C20 0.0353(15) 0.0347(15) 0.0528(17) -0.0023(13) -0.0050(14) 0.0004(12)
C21 0.0374(16) 0.0370(15) 0.0335(14) 0.0024(12) 0.0058(13) -0.0068(12)
C22 0.0327(14) 0.0395(15) 0.0341(14) 0.0062(12) 0.0032(13) -0.0061(12)
C23 0.0441(18) 0.062(2) 0.0376(16) 0.0058(15) 0.0014(14) -0.0053(15)
C24 0.060(2) 0.091(3) 0.0347(17) -0.0018(17) -0.0002(17) -0.012(2)
C25 0.062(2) 0.086(3) 0.0400(18) -0.0121(18) 0.0123(18) -0.008(2)
C26 0.0503(18) 0.0524(19) 0.0425(17) -0.0018(14) 0.0120(15) -0.0035(15)
C27 0.079(3) 0.181(5) 0.0401(19) -0.021(3) 0.000(2) -0.012(3)
C28 0.060(2) 0.072(2) 0.054(2) -0.0036(18) 0.0226(18) 0.0147(19)
C29 0.098(3) 0.140(4) 0.073(3) -0.008(3) 0.042(3) 0.035(3)
C30 0.042(2) 0.098(3) 0.089(3) 0.014(2) 0.019(2) 0.010(2)
C31 0.097(3) 0.064(2) 0.087(3) -0.006(2) 0.025(3) 0.029(2)
C32 0.0432(17) 0.0305(15) 0.0509(17) 0.0042(13) 0.0049(15) 0.0040(13)
C33 0.0391(17) 0.0296(15) 0.071(2) 0.0091(14) 0.0061(16) 0.0099(13)
C34 0.049(2) 0.0400(18) 0.097(3) 0.0067(18) 0.018(2) 0.0082(15)
C35 0.043(2) 0.055(2) 0.160(5) -0.001(3) 0.022(3) -0.0001(18)
C36 0.043(2) 0.061(3) 0.165(5) -0.022(3) -0.020(3) 0.0004(19)
C37 0.055(2) 0.068(3) 0.103(3) -0.009(2) -0.023(2) 0.009(2)
C38 0.0406(18) 0.0479(19) 0.077(2) 0.0047(17) -0.0038(18) 0.0087(15)
C39 0.0357(16) 0.0294(15) 0.0653(19) 0.0010(14) -0.0057(15) -0.0003(12)
C40 0.0330(14) 0.0279(14) 0.0493(16) -0.0039(12) -0.0088(13) -0.0059(11)
C41 0.072(2) 0.0397(18) 0.0468(18) 0.0001(15) 0.0010(17) -0.0036(16)
C42 0.078(3) 0.050(2) 0.065(2) -0.0154(18) 0.025(2) -0.0069(19)
C43 0.051(2) 0.0320(17) 0.108(3) -0.0056(19) 0.015(2) 0.0019(14)
C44 0.0421(18) 0.0361(17) 0.076(2) 0.0082(15) -0.0106(18) -0.0021(13)
C45 0.0391(16) 0.0352(16) 0.0495(17) 0.0010(13) -0.0028(14) -0.0063(12)
C46 0.0309(14) 0.0278(14) 0.0324(13) -0.0011(11) 0.0014(11) 0.0032(11)
C47 0.0325(14) 0.0297(14) 0.0332(14) 0.0071(11) 0.0009(12) -0.0001(11)

loop_
_atom_type_symbol
_atom_type_description
_atom_type_scat_dispersion_real
_atom_type_scat_dispersion_imag
_atom_type_scat_source
C C 0.0033 0.0016 'International Tables Vol C Tables 4.2.6.8 and 6.1.1.4'
H H 0.0000 0.0000 'International Tables Vol C Tables 4.2.6.8 and 6.1.1.4'
N N 0.0061 0.0033 'International Tables Vol C Tables 4.2.6.8 and 6.1.1.4'
O O 0.0106 0.0060 'International Tables Vol C Tables 4.2.6.8 and 6.1.1.4'
Zr Zr -2.9673 0.5597 'International Tables Vol C Tables 4.2.6.8 and 6.1.1.4'

loop_
_geom_angle_atom_site_label_1
_geom_angle_atom_site_label_2
_geom_angle_atom_site_label_3
_geom_angle
O1 Zr1 O2 157.09(7)
O1 Zr1 C32 93.50(9)
O2 Zr1 C32 95.76(9)
O1 Zr1 C39 98.60(10)
O2 Zr1 C39 96.03(10)
C32 Zr1 C39 116.16(10)
O1 Zr1 N1 78.92(7)
O2 Zr1 N1 78.79(7)
C32 Zr1 N1 127.24(9)
C39 Zr1 N1 116.60(9)
O1 Zr1 C33 96.64(8)
O2 Zr1 C33 102.38(9)
C32 Zr1 C33 32.33(10)
C39 Zr1 C33 83.90(10)
N1 Zr1 C33 159.37(8)
C1 O1 Zr1 145.40(16)
C21 O2 Zr1 144.17(17)
C15 N1 C46 112.53(19)
C15 N1 C47 108.68(19)
C46 N1 C47 105.46(19)
C15 N1 Zr1 113.89(15)
C46 N1 Zr1 109.06(14)
C47 N1 Zr1 106.71(15)
O1 C1 C2 117.3(2)
O1 C1 C6 123.0(2)
C2 C1 C6 119.7(2)
C3 C2 C1 120.5(2)
C3 C2 C46 119.5(2)
C1 C2 C46 119.7(2)
C4 C3 C2 121.5(3)
C3 C4 C5 116.6(3)
C3 C4 C7 123.1(3)
C5 C4 C7 120.2(3)
C6 C5 C4 124.7(3)
C5 C6 C1 117.0(2)
C5 C6 C11 120.7(2)
C1 C6 C11 122.3(2)
C8 C7 C4 111.9(3)
C8 C7 C9 108.3(3)
C4 C7 C9 110.1(3)
C8 C7 C10 108.8(3)
C4 C7 C10 108.4(3)
C9 C7 C10 109.3(3)
C14 C11 C12 107.6(3)
C14 C11 C6 108.9(2)
C12 C11 C6 112.7(3)
C14 C11 C13 111.1(3)
C12 C11 C13 107.2(3)
C6 C11 C13 109.3(2)
C20 C15 C16 119.2(2)
C20 C15 N1 119.3(2)
C16 C15 N1 121.3(2)
C15 C16 C17 119.9(3)
C18 C17 C16 121.1(3)
C19 C18 C17 119.2(3)
C18 C19 C20 120.3(3)
C15 C20 C19 120.3(3)
O2 C21 C22 116.5(2)
O2 C21 C26 123.6(3)
C22 C21 C26 119.9(3)
C23 C22 C21 120.3(3)
C23 C22 C47 121.0(3)
C21 C22 C47 118.7(2)
C22 C23 C24 121.6(3)
C23 C24 C25 116.7(3)
C23 C24 C27 120.8(3)
C25 C24 C27 122.5(3)
C24 C25 C26 124.5(3)
C25 C26 C21 116.7(3)
C25 C26 C28 121.5(3)
C21 C26 C28 121.8(3)
C50 C27 C49 107.6(7)
C50 C27 C48' 127.4(8)
C49 C27 C48' 60.5(6)
C50 C27 C50' 43.9(6)
C49 C27 C50' 139.6(7)
C48' C27 C50' 109.7(6)
C50 C27 C24 114.6(7)
C49 C27 C24 108.5(6)
C48' C27 C24 117.6(5)
C50' C27 C24 110.0(6)
C50 C27 C49' 54.1(6)
C49 C27 C49' 57.9(6)
C48' C27 C49' 110.3(7)
C50' C27 C49' 97.3(6)
C24 C27 C49' 110.0(6)
C50 C27 C48 111.9(8)
C49 C27 C48 110.4(7)
C48' C27 C48 49.8(5)
C50' C27 C48 71.4(6)
C24 C27 C48 103.8(6)
C49' C27 C48 146.3(7)
C26 C28 C31 108.9(3)
C26 C28 C30 109.7(3)
C31 C28 C30 111.0(3)
C26 C28 C29 112.5(3)
C31 C28 C29 107.0(3)
C30 C28 C29 107.8(3)
C33 C32 Zr1 91.47(17)
C34 C33 C38 117.0(3)
C34 C33 C32 121.2(3)
C38 C33 C32 121.3(3)
C34 C33 Zr1 102.3(2)
C38 C33 Zr1 104.9(2)
C32 C33 Zr1 56.20(14)
C35 C34 C33 120.6(4)
C36 C35 C34 121.0(4)
C35 C36 C37 119.7(4)
C36 C37 C38 120.7(4)
C37 C38 C33 121.0(4)
C40 C39 Zr1 108.08(18)
C45 C40 C41 116.3(3)
C45 C40 C39 121.8(3)
C41 C40 C39 121.7(3)
C42 C41 C40 121.1(3)
C43 C42 C41 120.6(3)
C44 C43 C42 119.6(3)
C43 C44 C45 120.2(3)
C44 C45 C40 122.1(3)
C2 C46 N1 116.1(2)
C22 C47 N1 114.3(2)

loop_
_geom_bond_atom_site_label_1
_geom_bond_atom_site_label_2
_geom_bond_distance
Zr1 O1 1.9960(18)
Zr1 O2 1.9960(19)
Zr1 C32 2.273(3)
Zr1 C39 2.274(3)
Zr1 N1 2.414(2)
Zr1 C33 2.735(3)
O1 C1 1.358(3)
O2 C21 1.355(3)
N1 C15 1.473(3)
N1 C46 1.497(3)
N1 C47 1.510(3)
C1 C2 1.397(4)
C1 C6 1.408(4)
C2 C3 1.387(4)
C2 C46 1.495(3)
C3 C4 1.385(4)
C4 C5 1.388(4)
C4 C7 1.531(4)
C5 C6 1.389(4)
C6 C11 1.538(4)
C7 C8 1.519(5)
C7 C9 1.534(5)
C7 C10 1.543(5)
C11 C14 1.534(4)
C11 C12 1.536(4)
C11 C13 1.541(4)
C15 C20 1.377(4)
C15 C16 1.376(4)
C16 C17 1.382(4)
C17 C18 1.371(4)
C18 C19 1.364(4)
C19 C20 1.393(4)
C21 C22 1.402(4)
C21 C26 1.400(4)
C22 C23 1.377(4)
C22 C47 1.488(4)
C23 C24 1.378(4)
C24 C25 1.387(5)
C24 C27 1.549(5)
C25 C26 1.390(5)
C26 C28 1.527(5)
C27 C50 1.421(10)
C27 C49 1.512(10)
C27 C48' 1.456(9)
C27 C50' 1.574(9)
C27 C49' 1.520(10)
C27 C48 1.529(10)
C28 C31 1.534(5)
C28 C30 1.532(5)
C28 C29 1.539(5)
C32 C33 1.463(4)
C33 C34 1.400(4)
C33 C38 1.403(5)
C34 C35 1.380(6)
C35 C36 1.363(7)
C36 C37 1.362(6)
C37 C38 1.376(5)
C39 C40 1.475(4)
C40 C45 1.391(4)
C40 C41 1.399(4)
C41 C42 1.383(5)
C42 C43 1.367(5)
C43 C44 1.361(5)
C44 C45 1.378(4)

loop_
_geom_torsion_atom_site_label_1
_geom_torsion_atom_site_label_2
_geom_torsion_atom_site_label_3
_geom_torsion_atom_site_label_4
_geom_torsion
O2 Zr1 O1 C1 -9.1(4)
C32 Zr1 O1 C1 -122.8(3)
C39 Zr1 O1 C1 120.0(3)
N1 Zr1 O1 C1 4.5(3)
C33 Zr1 O1 C1 -155.1(3)
O1 Zr1 O2 C21 2.5(4)
C32 Zr1 O2 C21 115.9(3)
C39 Zr1 O2 C21 -127.0(3)
N1 Zr1 O2 C21 -11.0(3)
C33 Zr1 O2 C21 147.9(3)
O1 Zr1 N1 C15 -91.21(15)
O2 Zr1 N1 C15 83.47(15)
C32 Zr1 N1 C15 -5.3(2)
C39 Zr1 N1 C15 174.64(16)
C33 Zr1 N1 C15 -11.9(3)
O1 Zr1 N1 C46 35.41(14)
O2 Zr1 N1 C46 -149.91(15)
C32 Zr1 N1 C46 121.35(16)
C39 Zr1 N1 C46 -58.74(18)
C33 Zr1 N1 C46 114.7(3)
O1 Zr1 N1 C47 148.87(16)
O2 Zr1 N1 C47 -36.45(15)
C32 Zr1 N1 C47 -125.19(16)
C39 Zr1 N1 C47 54.72(18)
C33 Zr1 N1 C47 -131.8(2)
Zr1 O1 C1 C2 -19.6(4)
Zr1 O1 C1 C6 161.1(2)
O1 C1 C2 C3 176.7(2)
C6 C1 C2 C3 -4.0(4)
O1 C1 C2 C46 -8.7(3)
C6 C1 C2 C46 170.6(2)
C1 C2 C3 C4 2.4(4)
C46 C2 C3 C4 -172.2(2)
C2 C3 C4 C5 0.4(4)
C2 C3 C4 C7 177.2(3)
C3 C4 C5 C6 -1.7(4)
C7 C4 C5 C6 -178.6(3)
C4 C5 C6 C1 0.1(4)
C4 C5 C6 C11 -179.4(3)
O1 C1 C6 C5 -178.0(2)
C2 C1 C6 C5 2.7(4)
O1 C1 C6 C11 1.5(4)
C2 C1 C6 C11 -177.8(2)
C3 C4 C7 C8 12.0(5)
C5 C4 C7 C8 -171.2(3)
C3 C4 C7 C9 132.6(3)
C5 C4 C7 C9 -50.7(4)
C3 C4 C7 C10 -108.0(4)
C5 C4 C7 C10 68.8(4)
C5 C6 C11 C14 113.4(3)
C1 C6 C11 C14 -66.0(3)
C5 C6 C11 C12 -5.9(4)
C1 C6 C11 C12 174.7(3)
C5 C6 C11 C13 -125.0(3)
C1 C6 C11 C13 55.6(3)
C46 N1 C15 C20 -128.1(2)
C47 N1 C15 C20 115.5(3)
Zr1 N1 C15 C20 -3.3(3)
C46 N1 C15 C16 56.8(3)
C47 N1 C15 C16 -59.7(3)
Zr1 N1 C15 C16 -178.5(2)
C20 C15 C16 C17 -0.9(4)
N1 C15 C16 C17 174.2(3)
C15 C16 C17 C18 -0.1(5)
C16 C17 C18 C19 0.8(5)
C17 C18 C19 C20 -0.5(5)
C16 C15 C20 C19 1.2(4)
N1 C15 C20 C19 -174.0(3)
C18 C19 C20 C15 -0.5(5)
Zr1 O2 C21 C22 30.0(4)
Zr1 O2 C21 C26 -149.6(2)
O2 C21 C22 C23 -175.5(2)
C26 C21 C22 C23 4.1(4)
O2 C21 C22 C47 4.9(4)
C26 C21 C22 C47 -175.4(2)
C21 C22 C23 C24 -0.8(5)
C47 C22 C23 C24 178.8(3)
C22 C23 C24 C25 -3.0(5)
C22 C23 C24 C27 176.6(4)
C23 C24 C25 C26 3.8(6)
C27 C24 C25 C26 -175.8(4)
C24 C25 C26 C21 -0.7(5)
C24 C25 C26 C28 178.9(4)
O2 C21 C26 C25 176.2(3)
C22 C21 C26 C25 -3.4(4)
O2 C21 C26 C28 -3.3(5)
C22 C21 C26 C28 177.1(3)
C23 C24 C27 C50 171.9(7)
C25 C24 C27 C50 -8.5(9)
C23 C24 C27 C49 51.6(7)
C25 C24 C27 C49 -128.7(6)
C23 C24 C27 C48' -14.2(8)
C25 C24 C27 C48' 165.5(6)
C23 C24 C27 C50' -140.7(6)
C25 C24 C27 C50' 38.9(7)
C23 C24 C27 C49' 113.2(6)
C25 C24 C27 C49' -67.1(7)
C23 C24 C27 C48 -65.7(7)
C25 C24 C27 C48 113.9(6)
C25 C26 C28 C31 -114.4(4)
C21 C26 C28 C31 65.2(4)
C25 C26 C28 C30 123.9(4)
C21 C26 C28 C30 -56.5(4)
C25 C26 C28 C29 4.0(5)
C21 C26 C28 C29 -176.5(3)
O1 Zr1 C32 C33 -96.90(18)
O2 Zr1 C32 C33 104.08(18)
C39 Zr1 C32 C33 4.5(2)
N1 Zr1 C32 C33 -175.63(16)
Zr1 C32 C33 C34 -83.9(3)
Zr1 C32 C33 C38 87.4(3)
O1 Zr1 C33 C34 -154.5(2)
O2 Zr1 C33 C34 38.3(2)
C32 Zr1 C33 C34 119.4(3)
C39 Zr1 C33 C34 -56.5(2)
N1 Zr1 C33 C34 129.3(3)
O1 Zr1 C33 C38 -32.0(2)
O2 Zr1 C33 C38 160.9(2)
C32 Zr1 C33 C38 -118.0(3)
C39 Zr1 C33 C38 66.0(2)
N1 Zr1 C33 C38 -108.1(3)
O1 Zr1 C33 C32 86.04(19)
O2 Zr1 C33 C32 -81.12(19)
C39 Zr1 C33 C32 -176.0(2)
N1 Zr1 C33 C32 9.9(4)
C38 C33 C34 C35 0.5(5)
C32 C33 C34 C35 172.2(3)
Zr1 C33 C34 C35 114.4(3)
C33 C34 C35 C36 -2.2(6)
C34 C35 C36 C37 2.7(6)
C35 C36 C37 C38 -1.7(6)
C36 C37 C38 C33 0.0(5)
C34 C33 C38 C37 0.5(5)
C32 C33 C38 C37 -171.1(3)
Zr1 C33 C38 C37 -111.9(3)
O1 Zr1 C39 C40 -63.7(2)
O2 Zr1 C39 C40 98.6(2)
C32 Zr1 C39 C40 -161.91(19)
N1 Zr1 C39 C40 18.2(2)
C33 Zr1 C39 C40 -159.5(2)
Zr1 C39 C40 C45 -91.0(3)
Zr1 C39 C40 C41 84.8(3)
C45 C40 C41 C42 1.3(4)
C39 C40 C41 C42 -174.7(3)
C40 C41 C42 C43 -0.6(5)
C41 C42 C43 C44 -0.9(6)
C42 C43 C44 C45 1.6(5)
C43 C44 C45 C40 -0.8(5)
C41 C40 C45 C44 -0.6(4)
C39 C40 C45 C44 175.4(3)
C3 C2 C46 N1 -128.6(3)
C1 C2 C46 N1 56.7(3)
C15 N1 C46 C2 58.7(3)
C47 N1 C46 C2 177.1(2)
Zr1 N1 C46 C2 -68.7(2)
C23 C22 C47 N1 120.7(3)
C21 C22 C47 N1 -59.8(3)
C15 N1 C47 C22 -49.6(3)
C46 N1 C47 C22 -170.5(2)
Zr1 N1 C47 C22 73.6(2)
